data_2217856
loop_
_publ_author_name
'Gallardo, Hugo'
'Molin, Fernando'
'Bortoluzzi, Adailton J.'
'Neves, Ademir'

_publ_section_title
;<i>trans</i>-Diaquabis{1,3-bis[5-(2-pyridyl)-2<i>H</i>-tetrazol-2-yl]propane}zinc(II)
 bis(perchlorate)
;
_journal_coeditor_code BG2168
_journal_issue 4
_journal_name_full 'Acta Crystallographica Section E'
_journal_page_first m541
_journal_page_last m542
_journal_paper_doi 10.1107/S1600536808006703
_journal_volume 64
_journal_year 2008
_chemical_formula_iupac '[Zn (C15 H14 N10) (H2 O)2] (Cl O4)2'
_chemical_formula_moiety 'C30 H32 N20 O2 Zn 2+, 2(Cl O4 -)'
_chemical_formula_sum 'C30 H32 Cl2 N20 O10 Zn'
_chemical_formula_weight 969.03
_chemical_name_systematic
;
trans-Diaquabis{1,3-bis[5-(2-pyridyl)-2H-tetrazol-2-yl]propane}zinc(II)
bis(perchlorate)
;
_space_group_IT_number 14
_symmetry_cell_setting monoclinic
_symmetry_space_group_name_Hall '-P 2ybc'
_symmetry_space_group_name_H-M 'P 1 21/c 1'
_atom_sites_solution_hydrogens geom
_atom_sites_solution_primary direct
_atom_sites_solution_secondary difmap
_audit_creation_method SHELXL-97
_cell_angle_alpha 90.00
_cell_angle_beta 99.25(2)
_cell_angle_gamma 90.00
_cell_formula_units_Z 2
_cell_length_a 7.378(3)
_cell_length_b 13.354(3)
_cell_length_c 20.764(4)
_cell_measurement_reflns_used 25
_cell_measurement_temperature 293(2)
_cell_measurement_theta_max 15.35
_cell_measurement_theta_min 9.58
_cell_volume 2019.2(10)
_computing_cell_refinement
;
SET4 in CAD-4 EXPRESS (Enraf--Nonius, 1994)
;
_computing_data_collection 'CAD-4 EXPRESS (Enraf--Nonius, 1994)'
_computing_data_reduction 'HELENA (Spek, 1996)'
_computing_molecular_graphics
;
PLATON (Spek, 2003) and Mercury (Macrae <i>et al.</i>,  2006)
;
_computing_publication_material
;
SHELXL97 (Sheldrick, 2008) and publCIF (Westrip, 2008)
;
_computing_structure_refinement 'SHELXL97 (Sheldrick, 2008)'
_computing_structure_solution 'SIR97 (Altomare <i>et al.</i>,  1999)'
_diffrn_ambient_temperature 293(2)
_diffrn_measured_fraction_theta_full 0.998
_diffrn_measured_fraction_theta_max 0.998
_diffrn_measurement_device_type 'Enraf--Nonius CAD-4'
_diffrn_measurement_method \w--2\q
_diffrn_radiation_monochromator graphite
_diffrn_radiation_source 'fine-focus sealed tube'
_diffrn_radiation_type MoK\a
_diffrn_radiation_wavelength 0.71069
_diffrn_reflns_av_R_equivalents 0.0161
_diffrn_reflns_av_sigmaI/netI 0.0290
_diffrn_reflns_limit_h_max 8
_diffrn_reflns_limit_h_min 0
_diffrn_reflns_limit_k_max 15
_diffrn_reflns_limit_k_min 0
_diffrn_reflns_limit_l_max 24
_diffrn_reflns_limit_l_min -24
_diffrn_reflns_number 3873
_diffrn_reflns_theta_full 25.07
_diffrn_reflns_theta_max 25.07
_diffrn_reflns_theta_min 2.51
_diffrn_standards_decay_% 1
_diffrn_standards_interval_count 200
_diffrn_standards_number 3
_exptl_absorpt_coefficient_mu 0.822
_exptl_absorpt_correction_T_max 0.853
_exptl_absorpt_correction_T_min 0.682
_exptl_absorpt_correction_type psi-scan
_exptl_absorpt_process_details
;
(North <i>et al.</i>,  1968)
;
_exptl_crystal_colour colorless
_exptl_crystal_density_diffrn 1.594
_exptl_crystal_density_method 'not measured'
_exptl_crystal_description prismatic
_exptl_crystal_F_000 992
_exptl_crystal_size_max 0.50
_exptl_crystal_size_mid 0.46
_exptl_crystal_size_min 0.20
_refine_diff_density_max 0.301
_refine_diff_density_min -0.409
_refine_ls_extinction_method none
_refine_ls_goodness_of_fit_ref 1.058
_refine_ls_hydrogen_treatment constr
_refine_ls_matrix_type full
_refine_ls_number_parameters 305
_refine_ls_number_reflns 3576
_refine_ls_number_restraints 3
_refine_ls_restrained_S_all 1.059
_refine_ls_R_factor_all 0.0576
_refine_ls_R_factor_gt 0.0352
_refine_ls_shift/su_max 0.000
_refine_ls_shift/su_mean 0.000
_refine_ls_structure_factor_coef Fsqd
_refine_ls_weighting_details 'calc w=1/[\s^2^(Fo^2^)+(0.0463P)^2^+1.2496P] where P=(Fo^2^+2Fc^2^)/3'
_refine_ls_weighting_scheme calc
_refine_ls_wR_factor_gt 0.0889
_refine_ls_wR_factor_ref 0.0973
_reflns_number_gt 2826
_reflns_number_total 3576
_reflns_threshold_expression I>2\s(I)
_cod_data_source_file bg2168.cif
_cod_data_source_block I
_cod_original_sg_symbol_H-M 'P 21/c'
_cod_database_code 2217856
_cod_database_fobs_code 2217856

loop_
_symmetry_equiv_pos_as_xyz
'x, y, z'
'-x, y+1/2, -z+1/2'
'-x, -y, -z'
'x, -y-1/2, z-1/2'

loop_
_atom_site_type_symbol
_atom_site_label
_atom_site_fract_x
_atom_site_fract_y
_atom_site_fract_z
_atom_site_U_iso_or_equiv
_atom_site_adp_type
_atom_site_calc_flag
_atom_site_refinement_flags
_atom_site_occupancy
Zn Zn1 0.0000 0.5000 0.5000 0.03313(13) Uani d S 1
O O1W 0.1357(3) 0.37083(13) 0.54150(8) 0.0414(4) Uani d . 1
H H1WA 0.2079 0.3821 0.5779 0.050 Uiso d R 1
H H1WB 0.0630 0.3224 0.5479 0.050 Uiso d R 1
C C1 0.2499(4) 0.4082(2) 0.26479(13) 0.0525(8) Uani d D 1
H H1C 0.3610 0.4474 0.2763 0.063 Uiso d PR 0.848(8)
H H1B 0.2857 0.3387 0.2618 0.063 Uiso d PR 0.848(8)
H H1A' 0.3789 0.4082 0.2838 0.063 Uiso d PR 0.152(8)
H H1B' 0.2230 0.3455 0.2416 0.063 Uiso d PR 0.152(8)
C C2 0.1502(6) 0.4409(3) 0.19841(17) 0.0478(12) Uani d PD 0.848(8)
H H2A 0.0335 0.4063 0.1884 0.057 Uiso d PR 0.848(8)
H H2B 0.2233 0.4235 0.1652 0.057 Uiso d PR 0.848(8)
C C2' 0.212(2) 0.5004(19) 0.2178(9) 0.062(9) Uani d PD 0.152(8)
H H2A' 0.3042 0.4990 0.1893 0.075 Uiso d PR 0.152(8)
H H2B' 0.2302 0.5620 0.2428 0.075 Uiso d PR 0.152(8)
C C3 0.1192(7) 0.5522(3) 0.19766(16) 0.0473(11) Uani d PD 0.848(8)
H H3A 0.0221 0.5680 0.2224 0.057 Uiso d PR 0.848(8)
H H3B 0.2299 0.5865 0.2177 0.057 Uiso d PR 0.848(8)
C C3' 0.031(2) 0.5010(16) 0.1744(9) 0.048(6) Uani d PD 0.152(8)
H H3A' -0.0017 0.4382 0.1521 0.058 Uiso d PR 0.152(8)
H H3B' -0.0640 0.5198 0.1994 0.058 Uiso d PR 0.152(8)
C C10 -0.2250(3) 0.36570(18) 0.40158(11) 0.0336(5) Uani d . 1
N N11 -0.2337(3) 0.40794(15) 0.46025(9) 0.0330(5) Uani d . 1
C C12 -0.3779(4) 0.3837(2) 0.48910(13) 0.0407(6) Uani d . 1
H H12 -0.3880 0.4129 0.5290 0.049 Uiso calc R 1
C C13 -0.5122(4) 0.3170(2) 0.46167(15) 0.0488(7) Uani d . 1
H H13 -0.6099 0.3013 0.4831 0.059 Uiso calc R 1
C C14 -0.4989(4) 0.2741(2) 0.40210(15) 0.0505(7) Uani d . 1
H H14 -0.5869 0.2285 0.3831 0.061 Uiso calc R 1
C C15 -0.3538(4) 0.2996(2) 0.37130(13) 0.0433(6) Uani d . 1
H H15 -0.3432 0.2727 0.3308 0.052 Uiso calc R 1
C C16 -0.0630(3) 0.39652(18) 0.37349(11) 0.0333(5) Uani d . 1
N N17 0.0622(3) 0.45884(16) 0.40591(10) 0.0351(5) Uani d . 1
N N18 0.1900(3) 0.47270(17) 0.36914(10) 0.0404(5) Uani d . 1
N N19 0.1370(3) 0.41780(17) 0.31670(10) 0.0395(5) Uani d . 1
N N20 -0.0198(3) 0.36842(17) 0.31667(10) 0.0414(5) Uani d . 1
C C20 0.1645(4) 0.6352(2) -0.02723(13) 0.0393(6) Uani d . 1
N N21 0.1096(3) 0.71610(16) -0.06368(11) 0.0429(5) Uani d . 1
C C22 0.1892(4) 0.7317(2) -0.11638(14) 0.0534(8) Uani d . 1
H H22 0.1536 0.7876 -0.1420 0.064 Uiso calc R 1
C C23 0.3205(5) 0.6698(3) -0.13475(16) 0.0654(9) Uani d . 1
H H23 0.3741 0.6845 -0.1712 0.078 Uiso calc R 1
C C24 0.3713(5) 0.5852(3) -0.09787(17) 0.0697(10) Uani d . 1
H H24 0.4573 0.5409 -0.1098 0.084 Uiso calc R 1
C C25 0.2923(4) 0.5676(2) -0.04327(15) 0.0552(8) Uani d . 1
H H25 0.3242 0.5113 -0.0176 0.066 Uiso calc R 1
C C26 0.0884(4) 0.62351(19) 0.03362(13) 0.0394(6) Uani d . 1
N N27 -0.0628(3) 0.66990(18) 0.04770(12) 0.0485(6) Uani d . 1
N N28 -0.0761(4) 0.64443(19) 0.10824(12) 0.0540(6) Uani d . 1
N N29 0.0649(4) 0.58592(19) 0.12805(12) 0.0539(6) Uani d D 1
N N30 0.1722(3) 0.56958(19) 0.08358(11) 0.0513(6) Uani d . 1
Cl Cl1 0.34362(10) 0.38846(6) 0.71439(3) 0.0497(2) Uani d . 1
O O11 0.3975(4) 0.4197(2) 0.65481(12) 0.0874(8) Uani d . 1
O O12 0.4636(4) 0.3152(2) 0.74296(16) 0.1075(11) Uani d . 1
O O13 0.1623(4) 0.3525(3) 0.70176(15) 0.1099(11) Uani d . 1
O O14 0.3557(5) 0.4722(3) 0.75703(19) 0.1274(13) Uani d . 1

loop_
_atom_site_aniso_label
_atom_site_aniso_U_11
_atom_site_aniso_U_22
_atom_site_aniso_U_33
_atom_site_aniso_U_12
_atom_site_aniso_U_13
_atom_site_aniso_U_23
Zn1 0.0396(2) 0.0337(2) 0.0263(2) -0.00564(18) 0.00595(16) -0.00305(17)
O1W 0.0500(11) 0.0362(10) 0.0370(10) -0.0037(8) 0.0033(8) 0.0006(8)
C1 0.0586(18) 0.066(2) 0.0379(15) 0.0157(16) 0.0229(14) 0.0050(14)
C2 0.067(3) 0.048(2) 0.0299(19) -0.006(2) 0.0123(19) -0.0028(16)
C2' 0.028(10) 0.13(3) 0.028(10) 0.024(15) 0.012(8) 0.024(15)
C3 0.061(3) 0.050(2) 0.0314(19) 0.004(2) 0.0107(19) -0.0017(16)
C3' 0.038(11) 0.067(15) 0.042(11) 0.008(11) 0.009(9) 0.025(11)
C10 0.0382(14) 0.0300(13) 0.0308(12) 0.0017(11) 0.0003(10) 0.0012(10)
N11 0.0355(11) 0.0312(11) 0.0319(11) -0.0005(9) 0.0043(9) 0.0027(9)
C12 0.0395(14) 0.0410(15) 0.0422(14) 0.0031(12) 0.0087(12) 0.0041(12)
C13 0.0338(14) 0.0504(17) 0.0623(19) -0.0011(13) 0.0082(13) 0.0105(15)
C14 0.0404(15) 0.0460(17) 0.0608(19) -0.0081(13) -0.0045(14) -0.0024(14)
C15 0.0445(15) 0.0411(15) 0.0420(15) -0.0022(12) 0.0000(12) -0.0062(12)
C16 0.0401(14) 0.0293(12) 0.0294(12) 0.0008(11) 0.0026(11) 0.0015(10)
N17 0.0405(12) 0.0364(11) 0.0295(11) -0.0032(10) 0.0088(9) 0.0005(9)
N18 0.0467(13) 0.0425(13) 0.0332(12) 0.0003(10) 0.0102(10) 0.0000(9)
N19 0.0478(13) 0.0429(12) 0.0291(11) 0.0050(11) 0.0099(10) 0.0025(9)
N20 0.0505(14) 0.0447(13) 0.0287(11) 0.0032(11) 0.0060(10) -0.0049(10)
C20 0.0429(15) 0.0370(14) 0.0373(14) -0.0021(12) 0.0045(12) 0.0000(11)
N21 0.0537(14) 0.0359(12) 0.0386(12) -0.0020(11) 0.0054(11) 0.0000(10)
C22 0.067(2) 0.0500(18) 0.0426(16) -0.0033(15) 0.0075(15) 0.0075(14)
C23 0.069(2) 0.086(3) 0.0469(17) -0.0004(19) 0.0247(16) 0.0100(18)
C24 0.068(2) 0.081(2) 0.066(2) 0.0221(19) 0.0282(18) 0.0054(19)
C25 0.0602(19) 0.0541(19) 0.0534(18) 0.0129(16) 0.0153(15) 0.0094(15)
C26 0.0448(15) 0.0314(14) 0.0418(15) 0.0009(12) 0.0066(12) -0.0003(11)
N27 0.0533(15) 0.0432(13) 0.0511(14) 0.0121(11) 0.0145(12) 0.0072(11)
N28 0.0587(16) 0.0535(15) 0.0535(15) 0.0171(13) 0.0207(13) 0.0091(12)
N29 0.0618(16) 0.0559(15) 0.0484(14) 0.0193(13) 0.0228(12) 0.0112(12)
N30 0.0565(15) 0.0568(15) 0.0440(13) 0.0168(12) 0.0189(12) 0.0100(12)
Cl1 0.0474(4) 0.0528(4) 0.0465(4) 0.0002(3) 0.0006(3) 0.0051(3)
O11 0.0928(19) 0.109(2) 0.0586(15) -0.0223(17) 0.0069(14) 0.0235(15)
O12 0.104(2) 0.095(2) 0.113(2) 0.0239(18) -0.0123(19) 0.0464(19)
O13 0.0612(17) 0.168(3) 0.098(2) -0.0375(19) 0.0047(15) -0.009(2)
O14 0.141(3) 0.111(2) 0.137(3) -0.016(2) 0.042(3) -0.068(2)

loop_
_atom_type_symbol
_atom_type_description
_atom_type_scat_dispersion_real
_atom_type_scat_dispersion_imag
_atom_type_scat_source
C C 0.0033 0.0016 'International Tables Vol C Tables 4.2.6.8 and 6.1.1.4'
H H 0.0000 0.0000 'International Tables Vol C Tables 4.2.6.8 and 6.1.1.4'
N N 0.0061 0.0033 'International Tables Vol C Tables 4.2.6.8 and 6.1.1.4'
O O 0.0106 0.0060 'International Tables Vol C Tables 4.2.6.8 and 6.1.1.4'
Cl Cl 0.1484 0.1585 'International Tables Vol C Tables 4.2.6.8 and 6.1.1.4'
Zn Zn 0.2839 1.4301 'International Tables Vol C Tables 4.2.6.8 and 6.1.1.4'

loop_
_geom_angle_atom_site_label_1
_geom_angle_atom_site_label_2
_geom_angle_atom_site_label_3
_geom_angle_site_symmetry_1
_geom_angle_site_symmetry_3
_geom_angle
O1W Zn1 O1W 3_566 . 180.00(9)
O1W Zn1 N17 3_566 3_566 90.32(8)
O1W Zn1 N17 . 3_566 89.68(8)
O1W Zn1 N17 3_566 . 89.68(8)
O1W Zn1 N17 . . 90.32(8)
N17 Zn1 N17 3_566 . 180.00(4)
O1W Zn1 N11 3_566 3_566 89.32(8)
O1W Zn1 N11 . 3_566 90.68(8)
N17 Zn1 N11 3_566 3_566 77.40(8)
N17 Zn1 N11 . 3_566 102.60(8)
O1W Zn1 N11 3_566 . 90.68(8)
O1W Zn1 N11 . . 89.32(8)
N17 Zn1 N11 3_566 . 102.60(8)
N17 Zn1 N11 . . 77.40(8)
N11 Zn1 N11 3_566 . 180.00(9)
Zn1 O1W H1WA . . 113.6
Zn1 O1W H1WB . . 114.1
H1WA O1W H1WB . . 107.9
N19 C1 C2 . . 113.0(3)
N19 C1 C2' . . 108.8(8)
N19 C1 H1C . . 109.1
C2 C1 H1C . . 109.6
N19 C1 H1B . . 108.9
C2 C1 H1B . . 108.3
H1C C1 H1B . . 107.8
N19 C1 H1A' . . 109.6
C2' C1 H1A' . . 108.6
C2' C1 H1B' . . 111.6
H1A' C1 H1B' . . 108.1
C3 C2 C1 . . 110.2(3)
C3 C2 H2A . . 109.9
C1 C2 H2A . . 110.0
C3 C2 H2B . . 109.3
C1 C2 H2B . . 109.4
H2A C2 H2B . . 108.0
C3' C2' C1 . . 115.7(15)
C3' C2' H2A' . . 106.3
C1 C2' H2A' . . 106.9
C3' C2' H2B' . . 110.7
C1 C2' H2B' . . 109.7
H2A' C2' H2B' . . 107.1
C2 C3 N29 . . 108.8(3)
C2 C3 H3A . . 109.5
N29 C3 H3A . . 109.8
C2 C3 H3B . . 110.3
N29 C3 H3B . . 110.2
H3A C3 H3B . . 108.2
C2' C3' N29 . . 99.4(12)
C2' C3' H3A' . . 114.6
N29 C3' H3A' . . 113.1
C2' C3' H3B' . . 109.5
N29 C3' H3B' . . 110.4
H3A' C3' H3B' . . 109.4
N11 C10 C15 . . 123.4(2)
N11 C10 C16 . . 113.5(2)
C15 C10 C16 . . 123.0(2)
C12 N11 C10 . . 117.2(2)
C12 N11 Zn1 . . 127.24(17)
C10 N11 Zn1 . . 115.41(16)
N11 C12 C13 . . 122.5(3)
N11 C12 H12 . . 118.7
C13 C12 H12 . . 118.7
C14 C13 C12 . . 119.1(3)
C14 C13 H13 . . 120.5
C12 C13 H13 . . 120.5
C15 C14 C13 . . 119.1(3)
C15 C14 H14 . . 120.5
C13 C14 H14 . . 120.5
C10 C15 C14 . . 118.7(3)
C10 C15 H15 . . 120.7
C14 C15 H15 . . 120.7
N20 C16 N17 . . 112.2(2)
N20 C16 C10 . . 127.0(2)
N17 C16 C10 . . 120.9(2)
N18 N17 C16 . . 107.2(2)
N18 N17 Zn1 . . 140.15(17)
C16 N17 Zn1 . . 112.61(16)
N17 N18 N19 . . 104.8(2)
N18 N19 N20 . . 114.7(2)
N18 N19 C1 . . 121.8(2)
N20 N19 C1 . . 123.4(2)
C16 N20 N19 . . 101.1(2)
N21 C20 C25 . . 123.0(3)
N21 C20 C26 . . 116.6(2)
C25 C20 C26 . . 120.4(2)
C22 N21 C20 . . 116.9(2)
N21 C22 C23 . . 123.8(3)
N21 C22 H22 . . 118.1
C23 C22 H22 . . 118.1
C22 C23 C24 . . 118.6(3)
C22 C23 H23 . . 120.7
C24 C23 H23 . . 120.7
C25 C24 C23 . . 118.9(3)
C25 C24 H24 . . 120.6
C23 C24 H24 . . 120.6
C24 C25 C20 . . 118.8(3)
C24 C25 H25 . . 120.6
C20 C25 H25 . . 120.6
N30 C26 N27 . . 112.1(2)
N30 C26 C20 . . 122.2(2)
N27 C26 C20 . . 125.5(2)
N28 N27 C26 . . 106.2(2)
N29 N28 N27 . . 106.0(2)
N28 N29 N30 . . 114.3(2)
N28 N29 C3 . . 123.6(3)
N30 N29 C3 . . 121.5(3)
N28 N29 C3' . . 115.9(7)
N30 N29 C3' . . 119.4(9)
N29 N30 C26 . . 101.5(2)
O12 Cl1 O13 . . 111.2(2)
O12 Cl1 O14 . . 108.5(2)
O13 Cl1 O14 . . 110.3(2)
O12 Cl1 O11 . . 109.3(2)
O13 Cl1 O11 . . 109.19(18)
O14 Cl1 O11 . . 108.3(2)

loop_
_geom_bond_atom_site_label_1
_geom_bond_atom_site_label_2
_geom_bond_site_symmetry_2
_geom_bond_distance
_geom_bond_publ_flag
Zn1 O1W 3_566 2.1079(18) ?
Zn1 O1W . 2.1079(18) y
Zn1 N17 3_566 2.149(2) ?
Zn1 N17 . 2.149(2) y
Zn1 N11 3_566 2.170(2) ?
Zn1 N11 . 2.170(2) y
O1W H1WA . 0.8646 ?
O1W H1WB . 0.8638 ?
C1 N19 . 1.470(3) ?
C1 C2 . 1.519(4) ?
C1 C2' . 1.569(17) ?
C1 H1C . 0.9700 ?
C1 H1B . 0.9700 ?
C1 H1A' . 0.9700 ?
C1 H1B' . 0.9700 ?
C2 C3 . 1.503(5) ?
C2 H2A . 0.9700 ?
C2 H2B . 0.9699 ?
C2' C3' . 1.485(17) ?
C2' H2A' . 0.9700 ?
C2' H2B' . 0.9700 ?
C3 N29 . 1.505(4) ?
C3 H3A . 0.9701 ?
C3 H3B . 0.9700 ?
C3' N29 . 1.534(14) ?
C3' H3A' . 0.9699 ?
C3' H3B' . 0.9700 ?
C10 N11 . 1.353(3) ?
C10 C15 . 1.373(4) ?
C10 C16 . 1.470(3) ?
N11 C12 . 1.342(3) ?
C12 C13 . 1.385(4) ?
C12 H12 . 0.9300 ?
C13 C14 . 1.381(4) ?
C13 H13 . 0.9300 ?
C14 C15 . 1.375(4) ?
C14 H14 . 0.9300 ?
C15 H15 . 0.9300 ?
C16 N20 . 1.325(3) ?
C16 N17 . 1.341(3) ?
N17 N18 . 1.319(3) ?
N18 N19 . 1.319(3) ?
N19 N20 . 1.331(3) ?
C20 N21 . 1.343(3) ?
C20 C25 . 1.385(4) ?
C20 C26 . 1.471(4) ?
N21 C22 . 1.339(4) ?
C22 C23 . 1.373(5) ?
C22 H22 . 0.9300 ?
C23 C24 . 1.383(5) ?
C23 H23 . 0.9300 ?
C24 C25 . 1.375(4) ?
C24 H24 . 0.9300 ?
C25 H25 . 0.9300 ?
C26 N30 . 1.331(3) ?
C26 N27 . 1.348(3) ?
N27 N28 . 1.321(3) ?
N28 N29 . 1.313(3) ?
N29 N30 . 1.327(3) ?
Cl1 O12 . 1.387(3) ?
Cl1 O13 . 1.406(3) ?
Cl1 O14 . 1.420(3) ?
Cl1 O11 . 1.421(3) ?

loop_
_geom_hbond_atom_site_label_D
_geom_hbond_atom_site_label_H
_geom_hbond_atom_site_label_A
_geom_hbond_site_symmetry_A
_geom_hbond_distance_DH
_geom_hbond_distance_HA
_geom_hbond_distance_DA
_geom_hbond_angle_DHA
_geom_hbond_publ_flag
O1W H1WA O11 . 0.86 2.01 2.869(3) 172 y
O1W H1WB N21 2_545 0.86 1.97 2.833(3) 178 y
